data_2234867
loop_
_publ_author_name
'Ali, Amna Qasem'
'Eltayeb, Naser Eltaher'
'Teoh, Siang Guan'
'Salhin, Abdussalam'
'Fun, Hoong-Kun'

_publ_section_title
;
 Bis[2-(2-oxoindolin-3-ylidene)-<i>N</i>-phenylhydrazinecarbothioamidato-\k^3^<i>O</i>,<i>N</i>^2^,<i>S</i>]nickel(II)
 dimethylformamide monosolvate
;
_journal_coeditor_code ZJ2062
_journal_issue 5
_journal_name_full 'Acta Crystallographica Section E'
_journal_page_first m538
_journal_page_last m539
_journal_paper_doi 10.1107/S1600536812012834
_journal_volume 68
_journal_year 2012
_chemical_formula_iupac '[Ni (C15 H11 N4 O S)2], C3 H7 N O'
_chemical_formula_moiety 'C30 H22 N8 Ni O2 S2, C3 H7 N O'
_chemical_formula_sum 'C33 H29 N9 Ni O3 S2'
_chemical_formula_weight 722.48
_chemical_name_systematic
;
Bis[2-(2-oxoindolin-3-ylidene)-<i>N</i>-phenylhydrazinecarbothioamidato-
\k^3^<i>O</i>,<i>N</i>^2^,<i>S</i>]nickel(II) dimethylformamide monosolvate
;
_space_group_IT_number 2
_symmetry_cell_setting triclinic
_symmetry_space_group_name_Hall '-P 1'
_symmetry_space_group_name_H-M 'P -1'
_atom_sites_solution_hydrogens geom
_atom_sites_solution_primary direct
_atom_sites_solution_secondary difmap
_audit_creation_method SHELXL-97
_cell_angle_alpha 104.8540(10)
_cell_angle_beta 112.9430(10)
_cell_angle_gamma 102.7980(10)
_cell_formula_units_Z 2
_cell_length_a 12.2491(2)
_cell_length_b 12.3170(3)
_cell_length_c 13.1142(2)
_cell_measurement_reflns_used 9906
_cell_measurement_temperature 100.0(10)
_cell_measurement_theta_max 29.92
_cell_measurement_theta_min 2.67
_cell_volume 1642.31(6)
_computing_cell_refinement 'SAINT (Bruker, 2005)'
_computing_data_collection 'APEX2 (Bruker, 2005)'
_computing_data_reduction 'SAINT (Bruker, 2005)'
_computing_molecular_graphics 'SHELXTL (Sheldrick, 2008)'
_computing_publication_material 'SHELXTL (Sheldrick, 2008) and PLATON (Spek, 2009)'
_computing_structure_refinement 'SHELXL97 (Sheldrick, 2008)'
_computing_structure_solution 'SHELXS97(Sheldrick, 2008)'
_diffrn_ambient_temperature 100(2)
_diffrn_measured_fraction_theta_full 0.981
_diffrn_measured_fraction_theta_max 0.981
_diffrn_measurement_device_type 'Bruker APEXII CCD'
_diffrn_measurement_method '\f and \w scans'
_diffrn_radiation_monochromator graphite
_diffrn_radiation_source 'fine-focus sealed tube'
_diffrn_radiation_type MoK\a
_diffrn_radiation_wavelength 0.71073
_diffrn_reflns_av_R_equivalents 0.0326
_diffrn_reflns_av_sigmaI/netI 0.0377
_diffrn_reflns_limit_h_max 16
_diffrn_reflns_limit_h_min -16
_diffrn_reflns_limit_k_max 17
_diffrn_reflns_limit_k_min -16
_diffrn_reflns_limit_l_max 18
_diffrn_reflns_limit_l_min -18
_diffrn_reflns_number 34412
_diffrn_reflns_theta_full 30.04
_diffrn_reflns_theta_max 30.04
_diffrn_reflns_theta_min 1.82
_diffrn_standards_number 0
_exptl_absorpt_coefficient_mu 0.768
_exptl_absorpt_correction_T_max 0.9061
_exptl_absorpt_correction_T_min 0.7229
_exptl_absorpt_correction_type multi-scan
_exptl_absorpt_process_details '(SADABS; Bruker, 2005)'
_exptl_crystal_colour green
_exptl_crystal_density_diffrn 1.461
_exptl_crystal_density_method 'not measured'
_exptl_crystal_description needle
_exptl_crystal_F_000 748
_exptl_crystal_size_max 0.45
_exptl_crystal_size_mid 0.15
_exptl_crystal_size_min 0.13
_refine_diff_density_max 0.627
_refine_diff_density_min -0.370
_refine_ls_extinction_method none
_refine_ls_goodness_of_fit_ref 1.029
_refine_ls_hydrogen_treatment mixed
_refine_ls_matrix_type full
_refine_ls_number_parameters 481
_refine_ls_number_reflns 9435
_refine_ls_number_restraints 25
_refine_ls_restrained_S_all 1.030
_refine_ls_R_factor_all 0.0583
_refine_ls_R_factor_gt 0.0406
_refine_ls_shift/su_max 0.002
_refine_ls_shift/su_mean 0.000
_refine_ls_structure_factor_coef Fsqd
_refine_ls_weighting_details 'calc w=1/[\s^2^(Fo^2^)+(0.0498P)^2^+0.8476P] where P=(Fo^2^+2Fc^2^)/3'
_refine_ls_weighting_scheme calc
_refine_ls_wR_factor_gt 0.0972
_refine_ls_wR_factor_ref 0.1066
_reflns_number_gt 7397
_reflns_number_total 9435
_reflns_threshold_expression I>2sigma(I)
_cod_data_source_file zj2062.cif
_cod_data_source_block I
_cod_original_cell_volume 1642.31(5)
_cod_database_code 2234867
_cod_database_fobs_code 2234867

loop_
_symmetry_equiv_pos_as_xyz
'x, y, z'
'-x, -y, -z'

loop_
_atom_site_type_symbol
_atom_site_label
_atom_site_fract_x
_atom_site_fract_y
_atom_site_fract_z
_atom_site_U_iso_or_equiv
_atom_site_adp_type
_atom_site_calc_flag
_atom_site_refinement_flags
_atom_site_occupancy
_atom_site_symmetry_multiplicity
_atom_site_disorder_assembly
_atom_site_disorder_group
Ni Ni1 0.78451(2) 0.19687(2) 0.41425(2) 0.01968(7) Uani d . 1 1 . .
S S1 0.70744(4) 0.35633(4) 0.42739(5) 0.02561(11) Uani d . 1 1 . .
S S2 0.65024(5) 0.08658(4) 0.47337(4) 0.02594(11) Uani d . 1 1 . .
O O1 0.90909(12) 0.09464(11) 0.45887(12) 0.0248(3) Uani d . 1 1 . .
O O2 0.87054(12) 0.23656(11) 0.29881(12) 0.0241(3) Uani d . 1 1 . .
N N1 1.12110(15) 0.15001(14) 0.60044(15) 0.0242(3) Uani d . 1 1 . .
N N2 0.94274(14) 0.33207(13) 0.55479(14) 0.0201(3) Uani d . 1 1 . .
N N3 0.95747(15) 0.44742(13) 0.59700(14) 0.0223(3) Uani d . 1 1 . .
N N4 0.86366(17) 0.58352(14) 0.58507(16) 0.0260(4) Uani d . 1 1 . .
N N5 0.83284(18) 0.11914(17) 0.10848(16) 0.0309(4) Uani d . 1 1 . .
N N6 0.66127(14) 0.05595(13) 0.25591(14) 0.0199(3) Uani d . 1 1 . .
N N7 0.55864(15) -0.03271(14) 0.23367(14) 0.0223(3) Uani d . 1 1 . .
N N8 0.44456(16) -0.10476(15) 0.32126(16) 0.0271(4) Uani d . 1 1 . .
C C1 1.01396(18) 0.17003(16) 0.54342(17) 0.0220(4) Uani d . 1 1 . .
C C2 1.22052(18) 0.26024(16) 0.68514(17) 0.0228(4) Uani d . 1 1 . .
C C3 1.34585(19) 0.27929(18) 0.75792(18) 0.0272(4) Uani d . 1 1 . .
H H3A 1.3761 0.2145 0.7565 0.033 Uiso calc R 1 1 . .
C C4 1.42602(19) 0.39775(18) 0.83346(19) 0.0302(4) Uani d . 1 1 . .
H H4A 1.5128 0.4140 0.8849 0.036 Uiso calc R 1 1 . .
C C5 1.38212(19) 0.49286(18) 0.83545(18) 0.0286(4) Uani d . 1 1 . .
H H5A 1.4392 0.5726 0.8883 0.034 Uiso calc R 1 1 . .
C C6 1.25508(18) 0.47278(17) 0.76076(17) 0.0247(4) Uani d . 1 1 . .
H H6A 1.2254 0.5378 0.7614 0.030 Uiso calc R 1 1 . .
C C7 1.17367(18) 0.35500(16) 0.68558(16) 0.0220(4) Uani d . 1 1 . .
C C8 1.04087(17) 0.29907(15) 0.59716(16) 0.0205(3) Uani d . 1 1 . .
C C9 0.84681(17) 0.46578(16) 0.54011(17) 0.0217(4) Uani d . 1 1 . .
C C10 0.78016(19) 0.64753(17) 0.56415(18) 0.0248(4) Uani d . 1 1 . .
C C11 0.8371(2) 0.77289(18) 0.6156(2) 0.0306(4) Uani d . 1 1 . .
H H11A 0.9271 0.8096 0.6597 0.037 Uiso calc R 1 1 . .
C C12 0.7638(2) 0.8445(2) 0.6031(2) 0.0362(5) Uani d . 1 1 . .
H H12A 0.8039 0.9297 0.6383 0.043 Uiso calc R 1 1 . .
C C13 0.6330(2) 0.7927(2) 0.5401(2) 0.0353(5) Uani d . 1 1 . .
H H13A 0.5826 0.8416 0.5318 0.042 Uiso calc R 1 1 . .
C C14 0.5770(2) 0.6699(2) 0.4895(3) 0.0444(6) Uani d . 1 1 . .
H H14A 0.4869 0.6340 0.4459 0.053 Uiso calc R 1 1 . .
C C15 0.6487(2) 0.5963(2) 0.5005(2) 0.0418(6) Uani d . 1 1 . .
H H15A 0.6076 0.5112 0.4645 0.050 Uiso calc R 1 1 . .
C C16 0.80929(18) 0.14680(17) 0.20257(17) 0.0246(4) Uani d . 1 1 . .
C C17 0.7387(2) 0.00967(19) 0.01605(18) 0.0292(4) Uani d . 1 1 . .
C C18 0.7279(2) -0.0482(2) -0.0946(2) 0.0383(5) Uani d . 1 1 . .
H H18A 0.7892 -0.0172 -0.1171 0.046 Uiso calc R 1 1 . .
C C19 0.6232(2) -0.1538(2) -0.1715(2) 0.0385(5) Uani d . 1 1 . .
H H19A 0.6121 -0.1951 -0.2488 0.046 Uiso calc R 1 1 . .
C C20 0.5349(2) -0.2000(2) -0.13809(19) 0.0347(5) Uani d . 1 1 . .
H H20A 0.4647 -0.2725 -0.1927 0.042 Uiso calc R 1 1 . .
C C21 0.5470(2) -0.14246(18) -0.02595(18) 0.0289(4) Uani d . 1 1 . .
H H21A 0.4864 -0.1750 -0.0032 0.035 Uiso calc R 1 1 . .
C C22 0.64997(19) -0.03614(17) 0.05159(17) 0.0248(4) Uani d . 1 1 . .
C C23 0.69379(17) 0.04848(16) 0.17166(16) 0.0217(4) Uani d . 1 1 . .
C C24 0.54556(18) -0.02168(16) 0.33181(17) 0.0236(4) Uani d . 1 1 . .
C C25 0.35014(19) -0.21055(18) 0.22267(18) 0.0282(4) Uani d . 1 1 . .
C C26 0.3149(2) -0.2297(2) 0.10356(19) 0.0317(4) Uani d . 1 1 . .
H H26A 0.3559 -0.1699 0.0835 0.038 Uiso calc R 1 1 . .
C C27 0.2200(2) -0.3359(2) 0.0138(2) 0.0381(5) Uani d . 1 1 . .
H H27A 0.1963 -0.3484 -0.0676 0.046 Uiso calc R 1 1 . .
C C28 0.1592(2) -0.4240(2) 0.0413(2) 0.0438(6) Uani d . 1 1 . .
H H28A 0.0950 -0.4971 -0.0207 0.053 Uiso calc R 1 1 . .
C C29 0.1926(2) -0.4047(2) 0.1598(2) 0.0456(6) Uani d . 1 1 . .
H H29A 0.1500 -0.4644 0.1790 0.055 Uiso calc R 1 1 . .
C C30 0.2880(2) -0.2989(2) 0.2512(2) 0.0361(5) Uani d . 1 1 . .
H H30A 0.3109 -0.2865 0.3325 0.043 Uiso calc R 1 1 . .
N N9 0.8695(2) 0.7307(2) 0.0180(3) 0.0608(7) Uani d . 1 1 . .
C C33 0.8769(3) 0.7217(4) -0.0834(4) 0.0751(11) Uani d U 1 1 A .
H H33A 0.8143 0.6683 -0.1624 0.090 Uiso calc PR 0.486(15) 1 A 1
H H33B 0.7932 0.6948 -0.1495 0.090 Uiso d PR 0.514(15) 1 A 2
O O3 0.9859(7) 0.7999(10) -0.0528(10) 0.070(2) Uani d PU 0.486(15) 1 A 1
C C31 0.7511(15) 0.6693(17) 0.0101(17) 0.113(6) Uani d PDU 0.486(15) 1 A 1
H H31A 0.6901 0.6178 -0.0736 0.169 Uiso calc PR 0.486(15) 1 A 1
H H31B 0.7179 0.7284 0.0404 0.169 Uiso calc PR 0.486(15) 1 A 1
H H31C 0.7640 0.6197 0.0583 0.169 Uiso calc PR 0.486(15) 1 A 1
C C32 0.9682(15) 0.8108(15) 0.1582(11) 0.140(7) Uani d PDU 0.486(15) 1 A 1
H H32A 1.0540 0.8423 0.1681 0.210 Uiso calc PR 0.486(15) 1 A 1
H H32B 0.9671 0.7606 0.2052 0.210 Uiso calc PR 0.486(15) 1 A 1
H H32C 0.9430 0.8781 0.1861 0.210 Uiso calc PR 0.486(15) 1 A 1
O O3X 0.9563(5) 0.7356(8) -0.1188(8) 0.056(2) Uani d PU 0.514(15) 1 A 2
C C31X 0.7529(9) 0.6800(9) 0.0153(8) 0.040(2) Uani d PDU 0.514(15) 1 A 2
H H31D 0.6858 0.6375 -0.0680 0.061 Uiso calc PR 0.514(15) 1 A 2
H H31E 0.7319 0.7441 0.0564 0.061 Uiso calc PR 0.514(15) 1 A 2
H H31F 0.7600 0.6232 0.0558 0.061 Uiso calc PR 0.514(15) 1 A 2
C C32X 0.9868(9) 0.7923(8) 0.1185(9) 0.070(3) Uani d PDU 0.514(15) 1 A 2
H H32D 1.0535 0.7815 0.0979 0.105 Uiso calc PR 0.514(15) 1 A 2
H H32E 0.9902 0.7609 0.1808 0.105 Uiso calc PR 0.514(15) 1 A 2
H H32F 1.0001 0.8782 0.1483 0.105 Uiso calc PR 0.514(15) 1 A 2
H H1N8 0.442(2) -0.092(2) 0.388(2) 0.037(7) Uiso d . 1 1 . .
H H1N1 1.127(3) 0.086(3) 0.590(2) 0.045(8) Uiso d . 1 1 . .
H H1N5 0.901(3) 0.162(3) 0.107(3) 0.055(8) Uiso d . 1 1 . .
H H1N4 0.938(2) 0.627(2) 0.630(2) 0.033(7) Uiso d . 1 1 . .

loop_
_atom_site_aniso_label
_atom_site_aniso_U_11
_atom_site_aniso_U_22
_atom_site_aniso_U_33
_atom_site_aniso_U_12
_atom_site_aniso_U_13
_atom_site_aniso_U_23
Ni1 0.01728(12) 0.01467(11) 0.02259(12) 0.00379(9) 0.00726(9) 0.00553(9)
S1 0.0183(2) 0.0182(2) 0.0310(2) 0.00567(18) 0.00575(19) 0.00578(19)
S2 0.0247(2) 0.0222(2) 0.0242(2) 0.00144(19) 0.0111(2) 0.00564(18)
O1 0.0202(7) 0.0157(6) 0.0281(7) 0.0044(5) 0.0050(6) 0.0051(5)
O2 0.0210(7) 0.0196(6) 0.0250(7) 0.0007(5) 0.0099(6) 0.0057(5)
N1 0.0217(8) 0.0147(7) 0.0282(8) 0.0075(6) 0.0055(7) 0.0054(6)
N2 0.0200(8) 0.0149(7) 0.0234(7) 0.0055(6) 0.0090(6) 0.0069(6)
N3 0.0204(8) 0.0141(7) 0.0272(8) 0.0057(6) 0.0081(6) 0.0056(6)
N4 0.0191(8) 0.0163(7) 0.0359(9) 0.0069(7) 0.0087(7) 0.0065(7)
N5 0.0284(9) 0.0325(9) 0.0300(9) 0.0049(8) 0.0165(8) 0.0103(8)
N6 0.0156(7) 0.0163(7) 0.0244(8) 0.0043(6) 0.0075(6) 0.0073(6)
N7 0.0182(8) 0.0192(7) 0.0256(8) 0.0038(6) 0.0094(6) 0.0071(6)
N8 0.0243(9) 0.0248(8) 0.0254(8) 0.0006(7) 0.0117(7) 0.0065(7)
C1 0.0213(9) 0.0161(8) 0.0246(9) 0.0070(7) 0.0078(7) 0.0064(7)
C2 0.0216(9) 0.0174(8) 0.0240(9) 0.0062(7) 0.0074(7) 0.0060(7)
C3 0.0243(10) 0.0220(9) 0.0305(10) 0.0101(8) 0.0081(8) 0.0092(8)
C4 0.0219(10) 0.0269(10) 0.0308(10) 0.0064(8) 0.0043(8) 0.0095(8)
C5 0.0238(10) 0.0200(9) 0.0281(10) 0.0027(8) 0.0045(8) 0.0054(8)
C6 0.0251(10) 0.0182(8) 0.0262(9) 0.0067(8) 0.0096(8) 0.0066(7)
C7 0.0209(9) 0.0187(8) 0.0228(9) 0.0067(7) 0.0075(7) 0.0076(7)
C8 0.0199(9) 0.0144(8) 0.0231(9) 0.0051(7) 0.0075(7) 0.0061(7)
C9 0.0203(9) 0.0170(8) 0.0263(9) 0.0060(7) 0.0106(7) 0.0075(7)
C10 0.0253(10) 0.0208(9) 0.0308(10) 0.0118(8) 0.0134(8) 0.0103(8)
C11 0.0263(10) 0.0213(9) 0.0406(12) 0.0105(8) 0.0136(9) 0.0082(9)
C12 0.0397(13) 0.0257(10) 0.0477(13) 0.0180(10) 0.0223(11) 0.0128(10)
C13 0.0365(12) 0.0351(11) 0.0456(13) 0.0238(10) 0.0219(10) 0.0192(10)
C14 0.0260(11) 0.0378(13) 0.0644(17) 0.0176(10) 0.0152(11) 0.0166(12)
C15 0.0255(11) 0.0243(10) 0.0644(16) 0.0094(9) 0.0139(11) 0.0116(11)
C16 0.0244(10) 0.0247(9) 0.0276(9) 0.0103(8) 0.0127(8) 0.0124(8)
C17 0.0304(11) 0.0290(10) 0.0280(10) 0.0097(9) 0.0138(9) 0.0115(8)
C18 0.0472(14) 0.0384(12) 0.0341(11) 0.0148(11) 0.0242(11) 0.0134(10)
C19 0.0537(15) 0.0356(12) 0.0253(10) 0.0175(11) 0.0183(10) 0.0094(9)
C20 0.0410(13) 0.0260(10) 0.0264(10) 0.0099(9) 0.0094(9) 0.0064(8)
C21 0.0297(11) 0.0239(9) 0.0274(10) 0.0080(8) 0.0100(8) 0.0081(8)
C22 0.0249(10) 0.0234(9) 0.0247(9) 0.0094(8) 0.0099(8) 0.0090(8)
C23 0.0189(9) 0.0215(8) 0.0232(9) 0.0077(7) 0.0087(7) 0.0078(7)
C24 0.0194(9) 0.0193(8) 0.0278(9) 0.0052(7) 0.0087(8) 0.0083(7)
C25 0.0213(9) 0.0240(9) 0.0308(10) 0.0029(8) 0.0110(8) 0.0043(8)
C26 0.0244(10) 0.0321(11) 0.0312(10) 0.0057(9) 0.0112(9) 0.0082(9)
C27 0.0288(11) 0.0371(12) 0.0330(11) 0.0042(10) 0.0108(9) 0.0029(10)
C28 0.0335(12) 0.0298(11) 0.0434(14) -0.0027(10) 0.0131(11) -0.0028(10)
C29 0.0407(14) 0.0292(11) 0.0513(15) -0.0024(10) 0.0201(12) 0.0076(11)
C30 0.0339(12) 0.0277(10) 0.0370(12) 0.0011(9) 0.0163(10) 0.0072(9)
N9 0.0493(14) 0.0616(16) 0.0837(19) 0.0229(13) 0.0305(14) 0.0451(15)
C33 0.064(2) 0.104(3) 0.119(3) 0.049(2) 0.062(2) 0.089(3)
O3 0.058(3) 0.091(6) 0.074(5) 0.012(4) 0.048(4) 0.037(5)
C31 0.069(10) 0.143(13) 0.140(13) 0.023(9) 0.065(9) 0.063(10)
C32 0.130(10) 0.151(13) 0.056(6) -0.048(9) 0.043(6) 0.001(7)
O3X 0.038(2) 0.069(4) 0.064(4) 0.006(2) 0.030(3) 0.033(4)
C31X 0.049(5) 0.063(4) 0.052(4) 0.042(4) 0.037(4) 0.047(4)
C32X 0.070(5) 0.054(4) 0.048(5) 0.021(4) 0.003(4) 0.004(4)

loop_
_atom_type_symbol
_atom_type_description
_atom_type_scat_dispersion_real
_atom_type_scat_dispersion_imag
_atom_type_scat_source
C C 0.0033 0.0016 'International Tables Vol C Tables 4.2.6.8 and 6.1.1.4'
H H 0.0000 0.0000 'International Tables Vol C Tables 4.2.6.8 and 6.1.1.4'
N N 0.0061 0.0033 'International Tables Vol C Tables 4.2.6.8 and 6.1.1.4'
O O 0.0106 0.0060 'International Tables Vol C Tables 4.2.6.8 and 6.1.1.4'
S S 0.1246 0.1234 'International Tables Vol C Tables 4.2.6.8 and 6.1.1.4'
Ni Ni 0.3393 1.1124 'International Tables Vol C Tables 4.2.6.8 and 6.1.1.4'

loop_
_geom_angle_atom_site_label_1
_geom_angle_atom_site_label_2
_geom_angle_atom_site_label_3
_geom_angle
N2 Ni1 N6 163.87(6)
N2 Ni1 O1 80.64(5)
N6 Ni1 O1 89.97(5)
N2 Ni1 O2 86.61(5)
N6 Ni1 O2 79.65(5)
O1 Ni1 O2 86.10(5)
N2 Ni1 S1 80.27(4)
N6 Ni1 S1 109.33(4)
O1 Ni1 S1 160.66(4)
O2 Ni1 S1 95.85(4)
N2 Ni1 S2 113.35(5)
N6 Ni1 S2 79.44(4)
O1 Ni1 S2 89.75(4)
O2 Ni1 S2 158.67(4)
S1 Ni1 S2 94.949(19)
C9 S1 Ni1 96.51(6)
C24 S2 Ni1 95.92(7)
C1 O1 Ni1 105.85(11)
C16 O2 Ni1 104.98(12)
C1 N1 C2 110.03(15)
C1 N1 H1N1 125(2)
C2 N1 H1N1 125(2)
C8 N2 N3 119.43(15)
C8 N2 Ni1 113.80(12)
N3 N2 Ni1 126.43(12)
N2 N3 C9 111.47(15)
C9 N4 C10 133.07(18)
C9 N4 H1N4 113.1(17)
C10 N4 H1N4 113.6(17)
C16 N5 C17 110.54(17)
C16 N5 H1N5 124.5(19)
C17 N5 H1N5 124.9(19)
C23 N6 N7 117.97(16)
C23 N6 Ni1 114.66(12)
N7 N6 Ni1 127.13(12)
C24 N7 N6 111.61(15)
C24 N8 C25 130.78(18)
C24 N8 H1N8 112.5(17)
C25 N8 H1N8 116.5(17)
O1 C1 N1 127.81(17)
O1 C1 C8 124.69(16)
N1 C1 C8 107.50(16)
C3 C2 C7 122.46(17)
C3 C2 N1 128.16(17)
C7 C2 N1 109.37(16)
C2 C3 C4 117.01(18)
C2 C3 H3A 121.5
C4 C3 H3A 121.5
C5 C4 C3 121.63(19)
C5 C4 H4A 119.2
C3 C4 H4A 119.2
C4 C5 C6 120.96(18)
C4 C5 H5A 119.5
C6 C5 H5A 119.5
C7 C6 C5 118.11(17)
C7 C6 H6A 120.9
C5 C6 H6A 120.9
C6 C7 C2 119.83(17)
C6 C7 C8 134.55(17)
C2 C7 C8 105.60(15)
N2 C8 C7 137.86(17)
N2 C8 C1 114.74(16)
C7 C8 C1 107.39(15)
N4 C9 N3 110.48(16)
N4 C9 S1 124.46(14)
N3 C9 S1 125.06(14)
C15 C10 C11 118.47(18)
C15 C10 N4 125.52(18)
C11 C10 N4 115.98(18)
C12 C11 C10 120.7(2)
C12 C11 H11A 119.6
C10 C11 H11A 119.6
C13 C12 C11 120.4(2)
C13 C12 H12A 119.8
C11 C12 H12A 119.8
C14 C13 C12 119.0(2)
C14 C13 H13A 120.5
C12 C13 H13A 120.5
C13 C14 C15 121.6(2)
C13 C14 H14A 119.2
C15 C14 H14A 119.2
C10 C15 C14 119.8(2)
C10 C15 H15A 120.1
C14 C15 H15A 120.1
O2 C16 N5 128.61(19)
O2 C16 C23 124.53(17)
N5 C16 C23 106.86(17)
C18 C17 C22 122.1(2)
C18 C17 N5 128.4(2)
C22 C17 N5 109.45(18)
C17 C18 C19 117.1(2)
C17 C18 H18A 121.4
C19 C18 H18A 121.4
C20 C19 C18 121.4(2)
C20 C19 H19A 119.3
C18 C19 H19A 119.3
C19 C20 C21 121.3(2)
C19 C20 H20A 119.3
C21 C20 H20A 119.3
C22 C21 C20 118.1(2)
C22 C21 H21A 121.0
C20 C21 H21A 121.0
C21 C22 C17 119.86(19)
C21 C22 C23 134.39(19)
C17 C22 C23 105.75(17)
N6 C23 C22 137.10(18)
N6 C23 C16 115.45(16)
C22 C23 C16 107.37(16)
N7 C24 N8 117.60(17)
N7 C24 S2 125.57(15)
N8 C24 S2 116.77(15)
C26 C25 C30 119.45(19)
C26 C25 N8 124.72(19)
C30 C25 N8 115.81(19)
C27 C26 C25 120.1(2)
C27 C26 H26A 120.0
C25 C26 H26A 120.0
C26 C27 C28 120.8(2)
C26 C27 H27A 119.6
C28 C27 H27A 119.6
C29 C28 C27 119.4(2)
C29 C28 H28A 120.3
C27 C28 H28A 120.3
C28 C29 C30 120.6(2)
C28 C29 H29A 119.7
C30 C29 H29A 119.7
C29 C30 C25 119.6(2)
C29 C30 H30A 120.2
C25 C30 H30A 120.2
C33 N9 C32X 111.8(6)
C33 N9 C31X 121.5(4)
C32X N9 C31X 126.7(6)
C33 N9 C31 119.3(8)
C32X N9 C31 128.6(10)
C33 N9 C32 132.9(6)
C31X N9 C32 104.9(7)
C31 N9 C32 107.6(9)
O3X C33 N9 140.3(5)
O3 C33 N9 107.0(6)
O3X C33 H33A 89.3
O3 C33 H33A 126.5
N9 C33 H33A 126.5
O3X C33 H33B 109.8
O3 C33 H33B 133.6
N9 C33 H33B 109.9
N9 C31 H31A 109.5
N9 C31 H31B 109.5
N9 C31 H31C 109.5
N9 C32 H32A 109.5
N9 C32 H32B 109.5
N9 C32 H32C 109.5
N9 C31X H31D 109.5
N9 C31X H31E 109.5
H31D C31X H31E 109.5
N9 C31X H31F 109.5
H31D C31X H31F 109.5
H31E C31X H31F 109.5
N9 C32X H32D 109.5
N9 C32X H32E 109.5
H32D C32X H32E 109.5
N9 C32X H32F 109.5
H32D C32X H32F 109.5
H32E C32X H32F 109.5

loop_
_geom_bond_atom_site_label_1
_geom_bond_atom_site_label_2
_geom_bond_distance
_geom_bond_publ_flag
Ni1 N2 2.0342(15) yes
Ni1 N6 2.0373(15) yes
Ni1 O1 2.1886(13) yes
Ni1 O2 2.2441(13) yes
Ni1 S1 2.3564(5) yes
Ni1 S2 2.3866(5) yes
S1 C9 1.7053(19) ?
S2 C24 1.728(2) ?
O1 C1 1.255(2) ?
O2 C16 1.248(2) ?
N1 C1 1.347(2) ?
N1 C2 1.414(2) ?
N1 H1N1 0.79(3) ?
N2 C8 1.315(2) ?
N2 N3 1.328(2) ?
N3 C9 1.371(2) ?
N4 C9 1.352(2) ?
N4 C10 1.412(2) ?
N4 H1N4 0.81(3) ?
N5 C16 1.352(3) ?
N5 C17 1.414(3) ?
N5 H1N5 0.89(3) ?
N6 C23 1.302(2) ?
N6 N7 1.342(2) ?
N7 C24 1.335(2) ?
N8 C24 1.353(2) ?
N8 C25 1.418(3) ?
N8 H1N8 0.85(3) ?
C1 C8 1.464(2) ?
C2 C3 1.381(3) ?
C2 C7 1.410(2) ?
C3 C4 1.393(3) ?
C3 H3A 0.9500 ?
C4 C5 1.392(3) ?
C4 H4A 0.9500 ?
C5 C6 1.400(3) ?
C5 H5A 0.9500 ?
C6 C7 1.389(3) ?
C6 H6A 0.9500 ?
C7 C8 1.445(3) ?
C10 C15 1.386(3) ?
C10 C11 1.396(3) ?
C11 C12 1.386(3) ?
C11 H11A 0.9500 ?
C12 C13 1.379(3) ?
C12 H12A 0.9500 ?
C13 C14 1.367(3) ?
C13 H13A 0.9500 ?
C14 C15 1.391(3) ?
C14 H14A 0.9500 ?
C15 H15A 0.9500 ?
C16 C23 1.475(3) ?
C17 C18 1.381(3) ?
C17 C22 1.405(3) ?
C18 C19 1.390(3) ?
C18 H18A 0.9500 ?
C19 C20 1.382(3) ?
C19 H19A 0.9500 ?
C20 C21 1.392(3) ?
C20 H20A 0.9500 ?
C21 C22 1.388(3) ?
C21 H21A 0.9500 ?
C22 C23 1.451(3) ?
C25 C26 1.386(3) ?
C25 C30 1.403(3) ?
C26 C27 1.385(3) ?
C26 H26A 0.9500 ?
C27 C28 1.384(4) ?
C27 H27A 0.9500 ?
C28 C29 1.383(4) ?
C28 H28A 0.9500 ?
C29 C30 1.390(3) ?
C29 H29A 0.9500 ?
C30 H30A 0.9500 ?
N9 C33 1.347(4) ?
N9 C32X 1.381(9) ?
N9 C31X 1.408(10) ?
N9 C31 1.429(16) ?
N9 C32 1.619(12) ?
C33 O3X 1.229(6) ?
C33 O3 1.298(8) ?
C33 H33A 0.9500 ?
C33 H33B 0.9600 ?
C31 H31A 0.9800 ?
C31 H31B 0.9800 ?
C31 H31C 0.9800 ?
C32 H32A 0.9800 ?
C32 H32B 0.9800 ?
C32 H32C 0.9800 ?
C31X H31D 0.9800 ?
C31X H31E 0.9800 ?
C31X H31F 0.9800 ?
C32X H32D 0.9800 ?
C32X H32E 0.9800 ?
C32X H32F 0.9800 ?

loop_
_geom_hbond_atom_site_label_D
_geom_hbond_atom_site_label_H
_geom_hbond_atom_site_label_A
_geom_hbond_site_symmetry_A
_geom_hbond_distance_DH
_geom_hbond_distance_HA
_geom_hbond_distance_DA
_geom_hbond_angle_DHA
_geom_hbond_publ_flag
N8 H1N8 S2 2_656 0.86(2) 2.48(3) 3.301(2) 159(2) yes
N1 H1N1 O1 2_756 0.79(4) 2.04(4) 2.811(2) 165(4) yes
N5 H1N5 O3X 2_765 0.89(4) 1.84(4) 2.729(9) 173(3) yes
N4 H1N4 O2 2_766 0.82(3) 2.22(3) 3.006(3) 161(2) yes
C3 H3A N7 2_756 0.9500 2.5600 3.500(3) 173.00 yes
C11 H11A O2 2_766 0.9500 2.5500 3.349(3) 142.00 yes
C15 H15A S1 . 0.9500 2.5300 3.194(3) 127.00 yes
C20 H20A S1 2_655 0.9500 2.7100 3.443(2) 135.00 yes
C26 H26A N7 . 0.9500 2.3500 2.900(3) 116.00 no
C30 H30A S2 2_656 0.9500 2.8400 3.551(2) 132.00 yes
C32X H32D O3X . 0.9800 2.4600 2.859(14) 104.00 no
C31X H31E Cg9 1_565 0.9800 2.97 3.567(11) 121 yes
C31X H31F Cg7 2_766 0.9800 2.79 3.460(10) 126 yes
C32X H32D Cg10 1_665 0.9800 2.91 3.769(12) 147 yes
C31 H31B Cg9 1_565 0.9800 2.98 3.66(2) 128 yes
C31 H31C Cg7 2_766 0.9800 2.78 3.47(2) 127 yes
C32 H32B Cg5 2_766 0.9800 2.82 3.577(16) 135 yes

loop_
_geom_torsion_atom_site_label_1
_geom_torsion_atom_site_label_2
_geom_torsion_atom_site_label_3
_geom_torsion_atom_site_label_4
_geom_torsion
N2 Ni1 S1 C9 3.18(8)
N6 Ni1 S1 C9 -163.42(8)
O1 Ni1 S1 C9 12.56(14)
O2 Ni1 S1 C9 -82.36(7)
S2 Ni1 S1 C9 116.05(7)
N2 Ni1 S2 C24 -173.88(8)
N6 Ni1 S2 C24 -4.18(7)
O1 Ni1 S2 C24 -94.19(7)
O2 Ni1 S2 C24 -15.62(13)
S1 Ni1 S2 C24 104.59(6)
N2 Ni1 O1 C1 -2.40(12)
N6 Ni1 O1 C1 164.43(13)
O2 Ni1 O1 C1 84.80(12)
S1 Ni1 O1 C1 -11.8(2)
S2 Ni1 O1 C1 -116.13(12)
N2 Ni1 O2 C16 164.17(12)
N6 Ni1 O2 C16 -7.35(12)
O1 Ni1 O2 C16 83.33(12)
S1 Ni1 O2 C16 -115.98(11)
S2 Ni1 O2 C16 4.09(19)
N6 Ni1 N2 C8 -50.5(3)
O1 Ni1 N2 C8 4.60(13)
O2 Ni1 N2 C8 -82.01(13)
S1 Ni1 N2 C8 -178.54(13)
S2 Ni1 N2 C8 90.24(13)
N6 Ni1 N2 N3 122.6(2)
O1 Ni1 N2 N3 177.76(16)
O2 Ni1 N2 N3 91.15(15)
S1 Ni1 N2 N3 -5.38(14)
S2 Ni1 N2 N3 -96.60(14)
C8 N2 N3 C9 178.00(16)
Ni1 N2 N3 C9 5.2(2)
N2 Ni1 N6 C23 -26.1(3)
O1 Ni1 N6 C23 -80.17(13)
O2 Ni1 N6 C23 5.88(12)
S1 Ni1 N6 C23 98.50(13)
S2 Ni1 N6 C23 -169.91(13)
N2 Ni1 N6 N7 148.11(19)
O1 Ni1 N6 N7 94.07(14)
O2 Ni1 N6 N7 -179.88(15)
S1 Ni1 N6 N7 -87.26(14)
S2 Ni1 N6 N7 4.33(13)
C23 N6 N7 C24 172.15(16)
Ni1 N6 N7 C24 -1.9(2)
Ni1 O1 C1 N1 -179.24(18)
Ni1 O1 C1 C8 0.1(2)
C2 N1 C1 O1 176.12(19)
C2 N1 C1 C8 -3.3(2)
C1 N1 C2 C3 -177.1(2)
C1 N1 C2 C7 2.3(2)
C7 C2 C3 C4 0.1(3)
N1 C2 C3 C4 179.3(2)
C2 C3 C4 C5 -0.2(3)
C3 C4 C5 C6 -0.3(3)
C4 C5 C6 C7 0.8(3)
C5 C6 C7 C2 -0.8(3)
C5 C6 C7 C8 -179.1(2)
C3 C2 C7 C6 0.4(3)
N1 C2 C7 C6 -178.94(17)
C3 C2 C7 C8 179.16(18)
N1 C2 C7 C8 -0.2(2)
N3 N2 C8 C7 0.8(3)
Ni1 N2 C8 C7 174.5(2)
N3 N2 C8 C1 -179.47(16)
Ni1 N2 C8 C1 -5.8(2)
C6 C7 C8 N2 -3.5(4)
C2 C7 C8 N2 178.0(2)
C6 C7 C8 C1 176.7(2)
C2 C7 C8 C1 -1.7(2)
O1 C1 C8 N2 3.9(3)
N1 C1 C8 N2 -176.67(16)
O1 C1 C8 C7 -176.31(18)
N1 C1 C8 C7 3.1(2)
C10 N4 C9 N3 -175.2(2)
C10 N4 C9 S1 5.4(3)
N2 N3 C9 N4 179.52(16)
N2 N3 C9 S1 -1.1(2)
Ni1 S1 C9 N4 177.06(16)
Ni1 S1 C9 N3 -2.25(17)
C9 N4 C10 C15 11.0(4)
C9 N4 C10 C11 -170.9(2)
C15 C10 C11 C12 -0.1(3)
N4 C10 C11 C12 -178.4(2)
C10 C11 C12 C13 0.4(4)
C11 C12 C13 C14 -0.4(4)
C12 C13 C14 C15 0.1(4)
C11 C10 C15 C14 -0.1(4)
N4 C10 C15 C14 178.0(2)
C13 C14 C15 C10 0.1(4)
Ni1 O2 C16 N5 -171.38(18)
Ni1 O2 C16 C23 8.4(2)
C17 N5 C16 O2 -179.06(19)
C17 N5 C16 C23 1.1(2)
C16 N5 C17 C18 179.1(2)
C16 N5 C17 C22 -0.1(2)
C22 C17 C18 C19 1.2(3)
N5 C17 C18 C19 -177.9(2)
C17 C18 C19 C20 -1.0(3)
C18 C19 C20 C21 0.2(4)
C19 C20 C21 C22 0.6(3)
C20 C21 C22 C17 -0.5(3)
C20 C21 C22 C23 179.3(2)
C18 C17 C22 C21 -0.4(3)
N5 C17 C22 C21 178.82(18)
C18 C17 C22 C23 179.8(2)
N5 C17 C22 C23 -1.0(2)
N7 N6 C23 C22 -2.1(3)
Ni1 N6 C23 C22 172.66(19)
N7 N6 C23 C16 -178.39(15)
Ni1 N6 C23 C16 -3.6(2)
C21 C22 C23 N6 5.4(4)
C17 C22 C23 N6 -174.8(2)
C21 C22 C23 C16 -178.1(2)
C17 C22 C23 C16 1.6(2)
O2 C16 C23 N6 -4.2(3)
N5 C16 C23 N6 175.61(16)
O2 C16 C23 C22 178.46(18)
N5 C16 C23 C22 -1.7(2)
N6 N7 C24 N8 179.18(16)
N6 N7 C24 S2 -3.5(2)
C25 N8 C24 N7 4.8(3)
C25 N8 C24 S2 -172.74(17)
Ni1 S2 C24 N7 5.77(17)
Ni1 S2 C24 N8 -176.93(14)
C24 N8 C25 C26 -24.4(3)
C24 N8 C25 C30 157.2(2)
C30 C25 C26 C27 -0.7(3)
N8 C25 C26 C27 -179.1(2)
C25 C26 C27 C28 0.0(4)
C26 C27 C28 C29 0.9(4)
C27 C28 C29 C30 -1.1(4)
C28 C29 C30 C25 0.5(4)
C26 C25 C30 C29 0.5(3)
N8 C25 C30 C29 179.0(2)
C32X N9 C33 O3X 13.7(9)
C31X N9 C33 O3X -165.7(8)
C31 N9 C33 O3X -160.5(10)
C32 N9 C33 O3X 26.4(12)
C32X N9 C33 O3 -16.0(6)
C31X N9 C33 O3 164.6(5)
C31 N9 C33 O3 169.7(9)
C32 N9 C33 O3 -3.3(10)
